data_4035907
loop_
_publ_author_name
'Hewage, Nisansala'
'Daddario, Pedro'
'Lau, Kimberly S. F.'
'Guberman-Pfeffer, Matthew J'
'Gasc\'on, Jos\'e A'
'Zeller, Matthias'
'Lee, Christal O.'
'Khalil, Gamal E.'
'Gouterman, Martin'
'Br\"uckner, Christian'

_publ_section_title
;
 Bacterio- and Isobacteriodilactones by Stepwise or Direct Oxidations of
 meso-Tetrakis(pentafluorophenyl)porphyrin.
;
_journal_issue 1
_journal_name_full 'The Journal of organic chemistry'
_journal_page_first 239
_journal_page_last 256
_journal_paper_doi 10.1021/acs.joc.8b02628
_journal_volume 84
_journal_year 2019
_chemical_formula_moiety 'C53 H18 F20 N6 O6 Os, 0.5(C6 H14), C H Cl3'
_chemical_formula_sum 'C57 H26 Cl3 F20 N6 O6 Os'
_chemical_formula_weight 1567.39
_space_group_crystal_system triclinic
_space_group_IT_number 2
_space_group_name_Hall '-P 1'
_space_group_name_H-M_alt 'P -1'
_atom_sites_solution_hydrogens geom
_audit_creation_method SHELXL-2018/3
_cell_angle_alpha 63.58(3)
_cell_angle_beta 87.24(3)
_cell_angle_gamma 88.56(3)
_cell_formula_units_Z 2
_cell_length_a 13.336(19)
_cell_length_b 15.94(2)
_cell_length_c 16.02(2)
_cell_measurement_reflns_used 712
_cell_measurement_temperature 100(2)
_cell_measurement_theta_max 30.90
_cell_measurement_theta_min 2.21
_cell_volume 3046(7)
_computing_cell_refinement 'SAINT V8.38A (Bruker, 2016)'
_computing_data_collection 'Apex2 v2009.7-0 (Bruker, 2009)'
_computing_data_reduction 'SAINT V8.38A (Bruker, 2016)'
_computing_structure_refinement
;  
SHELXL-2018/3 (Sheldrick, 2015, 2018), 
SHELXLE Rev924 (H\"ubschle et al., 2011)
;
_computing_structure_solution 'SHELXS-97 (Sheldrick, 2008)'
_diffrn_ambient_temperature 100(2)
_diffrn_measured_fraction_theta_full 0.969
_diffrn_measured_fraction_theta_max 0.969
_diffrn_measurement_device_type 'Bruker AXS SMART APEX CCD diffractometer'
_diffrn_measurement_method '\w scans'
_diffrn_radiation_monochromator graphite
_diffrn_radiation_type MoK\a
_diffrn_radiation_wavelength 0.71073
_diffrn_reflns_av_R_equivalents 0.1245
_diffrn_reflns_av_unetI/netI 0.2586
_diffrn_reflns_Laue_measured_fraction_full 0.969
_diffrn_reflns_Laue_measured_fraction_max 0.969
_diffrn_reflns_limit_h_max 15
_diffrn_reflns_limit_h_min -14
_diffrn_reflns_limit_k_max 18
_diffrn_reflns_limit_k_min -18
_diffrn_reflns_limit_l_max 19
_diffrn_reflns_limit_l_min -16
_diffrn_reflns_number 12423
_diffrn_reflns_point_group_measured_fraction_full 0.969
_diffrn_reflns_point_group_measured_fraction_max 0.969
_diffrn_reflns_theta_full 25.027
_diffrn_reflns_theta_max 25.027
_diffrn_reflns_theta_min 1.529
_diffrn_source 'fine-focus sealed tube'
_exptl_absorpt_coefficient_mu 2.341
_exptl_absorpt_correction_T_max 0.950
_exptl_absorpt_correction_T_min 0.393
_exptl_absorpt_correction_type multi-scan
_exptl_absorpt_process_details
;
 SADABS 2016/2: Krause, L., Herbst-Irmer, R., Sheldrick G.M. & Stalke D.,
 J. Appl. Cryst. 48 (2015) 3-10
;
_exptl_crystal_colour black
_exptl_crystal_density_diffrn 1.709
_exptl_crystal_description plate
_exptl_crystal_F_000 1530
_exptl_crystal_size_max 0.330
_exptl_crystal_size_mid 0.240
_exptl_crystal_size_min 0.100
_refine_diff_density_max 3.696
_refine_diff_density_min -2.486
_refine_diff_density_rms 0.218
_refine_ls_extinction_method none
_refine_ls_goodness_of_fit_ref 1.057
_refine_ls_hydrogen_treatment constr
_refine_ls_matrix_type full
_refine_ls_number_parameters 831
_refine_ls_number_reflns 10423
_refine_ls_number_restraints 643
_refine_ls_restrained_S_all 1.031
_refine_ls_R_factor_all 0.2310
_refine_ls_R_factor_gt 0.1458
_refine_ls_shift/su_max 0.007
_refine_ls_shift/su_mean 0.000
_refine_ls_structure_factor_coef Fsqd
_refine_ls_weighting_details 'w=1/[\s^2^(Fo^2^)+(0.2124P)^2^+40.8700P] where P=(Fo^2^+2Fc^2^)/3'
_refine_ls_weighting_scheme calc
_refine_ls_wR_factor_gt 0.3733
_refine_ls_wR_factor_ref 0.4484
_reflns_Friedel_coverage 0.000
_reflns_number_gt 5260
_reflns_number_total 10423
_reflns_threshold_expression 'I > 2\s(I)'
_cod_data_source_file jo8b02628_si_006.cif
_cod_data_source_block 08mz387_0m_sq
_cod_original_cell_volume 3045(7)
_cod_database_code 4035907
_shelx_shelxl_version_number 2018/3
_shelx_space_group_comment
;
The symmetry employed for this shelxl refinement is uniquely defined
by the following loop, which should always be used as a source of
symmetry information in preference to the above space-group names.
They are only intended as comments.
;
_shelx_estimated_absorpt_t_min 0.512
_shelx_estimated_absorpt_t_max 0.800

loop_
_space_group_symop_operation_xyz
'x, y, z'
'-x, -y, -z'

loop_
_atom_site_label
_atom_site_type_symbol
_atom_site_fract_x
_atom_site_fract_y
_atom_site_fract_z
_atom_site_U_iso_or_equiv
_atom_site_adp_type
_atom_site_occupancy
_atom_site_site_symmetry_order
_atom_site_calc_flag
_atom_site_refinement_flags_posn
_atom_site_refinement_flags_adp
_atom_site_refinement_flags_occupancy
_atom_site_disorder_assembly
_atom_site_disorder_group
C1 C 0.327(2) 0.0760(18) 1.0913(15) 0.049(6) Uani 1 1 d . U . . .
C2 C 0.3274(19) -0.0203(17) 1.1609(15) 0.047(5) Uani 1 1 d . U . . .
H2 H 0.390160 -0.034566 1.196608 0.056 Uiso 1 1 calc R U . . .
C3 C 0.327(2) -0.0743(18) 1.1024(15) 0.051(6) Uani 1 1 d . U . . .
H3 H 0.390402 -0.110723 1.109118 0.061 Uiso 1 1 calc R U . . .
C4 C 0.3234(19) 0.0038(17) 1.0091(15) 0.047(5) Uani 1 1 d . U . . .
C5 C 0.316(2) -0.0183(19) 0.9303(16) 0.054(6) Uani 1 1 d . U . . .
C6 C 0.314(2) 0.0442(19) 0.8438(17) 0.055(6) Uani 1 1 d . U . . .
C7 C 0.313(2) 0.023(2) 0.765(2) 0.071(8) Uani 1 1 d . U . . .
H7 H 0.305455 -0.036901 0.767545 0.085 Uiso 1 1 calc R U . . .
C8 C 0.326(2) 0.105(2) 0.6858(19) 0.065(7) Uani 1 1 d . U . . .
H8 H 0.336861 0.110101 0.624704 0.078 Uiso 1 1 calc R U . . .
C9 C 0.3209(19) 0.1820(18) 0.7079(15) 0.050(6) Uani 1 1 d . U . . .
C10 C 0.324(2) 0.275(2) 0.6553(17) 0.060(7) Uani 1 1 d . U . . .
C11 C 0.3230(18) 0.3421(19) 0.6870(18) 0.064(5) Uani 1 1 d D U . . .
C13 C 0.3190(18) 0.418(2) 0.7666(19) 0.069(5) Uani 1 1 d D U . . .
C14 C 0.3227(19) 0.4429(16) 0.8384(16) 0.047(5) Uani 1 1 d . U . . .
C15 C 0.326(2) 0.3802(19) 0.9288(18) 0.055(6) Uani 1 1 d . U . . .
C16 C 0.327(2) 0.405(2) 1.0042(19) 0.064(7) Uani 1 1 d . U . . .
H16 H 0.328175 0.466052 1.000080 0.077 Uiso 1 1 calc R U . . .
C17 C 0.325(2) 0.3219(19) 1.0837(19) 0.061(7) Uani 1 1 d . U . . .
H17 H 0.322381 0.315273 1.145749 0.074 Uiso 1 1 calc R U . . .
C18 C 0.329(2) 0.246(2) 1.057(2) 0.069(7) Uani 1 1 d . U . . .
C19 C 0.330(2) 0.152(2) 1.1149(18) 0.061(7) Uani 1 1 d . U . . .
C20 C 0.3015(13) -0.1177(9) 0.9530(12) 0.053(6) Uani 1 1 d G U . . .
C21 C 0.2070(11) -0.1482(11) 0.9459(12) 0.052(6) Uani 1 1 d G U . . .
C22 C 0.1939(11) -0.2399(13) 0.9602(13) 0.066(7) Uani 1 1 d G U . . .
C23 C 0.2752(15) -0.3012(9) 0.9817(14) 0.079(9) Uani 1 1 d G U . . .
C24 C 0.3697(13) -0.2707(11) 0.9888(14) 0.067(7) Uani 1 1 d G U . . .
C25 C 0.3829(10) -0.1789(12) 0.9745(12) 0.061(7) Uani 1 1 d G U . . .
F1 F 0.4401(17) -0.3340(13) 1.0107(16) 0.104(7) Uani 1 1 d . . . . .
F2 F 0.4699(13) -0.1567(11) 0.9841(11) 0.069(4) Uani 1 1 d . . . . .
F3 F 0.1304(15) -0.0883(16) 0.9243(15) 0.097(6) Uani 1 1 d . U . . .
F4 F 0.1012(16) -0.2668(15) 0.9584(16) 0.096(6) Uani 1 1 d . U . . .
F5 F 0.2586(17) -0.3871(13) 0.9985(15) 0.097(6) Uani 1 1 d . U . . .
C26 C 0.3258(17) 0.3053(16) 0.5544(10) 0.067(7) Uani 1 1 d G U . . .
C27 C 0.2444(15) 0.2850(16) 0.5156(13) 0.084(9) Uani 1 1 d G U . . .
C28 C 0.2468(15) 0.3092(16) 0.4208(13) 0.078(8) Uani 1 1 d G U . . .
C29 C 0.3305(18) 0.3537(16) 0.3648(10) 0.075(8) Uani 1 1 d G U . . .
C30 C 0.4119(15) 0.3740(17) 0.4036(14) 0.087(9) Uani 1 1 d G U . . .
C31 C 0.4096(15) 0.3498(17) 0.4984(14) 0.091(10) Uani 1 1 d G U . . .
F6 F 0.4844(14) 0.5473(11) 0.8486(12) 0.073(5) Uani 1 1 d . . . . .
F7 F 0.4777(15) 0.7289(12) 0.7970(12) 0.081(5) Uani 1 1 d . . . . .
F8 F 0.3042(18) 0.8254(12) 0.7356(14) 0.096(6) Uani 1 1 d . U . . .
F9 F 0.326(3) 0.063(2) 1.4906(13) 0.151(12) Uani 1 1 d . . . . .
F10 F 0.1609(19) 0.1141(18) 1.3992(17) 0.119(8) Uani 1 1 d . . . . .
C32 C 0.3178(14) 0.5449(9) 0.8140(12) 0.050(6) Uani 1 1 d G U . . .
C33 C 0.2293(12) 0.5944(12) 0.7815(12) 0.058(6) Uani 1 1 d G U . . .
C34 C 0.2252(13) 0.6901(12) 0.7549(14) 0.073(8) Uani 1 1 d G U . . .
C35 C 0.3096(16) 0.7364(9) 0.7606(14) 0.071(8) Uani 1 1 d G U . . .
C36 C 0.3981(13) 0.6870(13) 0.7930(14) 0.075(8) Uani 1 1 d G U . . .
C37 C 0.4022(12) 0.5913(13) 0.8197(13) 0.065(7) Uani 1 1 d G U . . .
F11 F 0.1633(18) 0.250(2) 0.5613(14) 0.125(9) Uani 1 1 d . . . . .
F12 F 0.335(2) 0.3744(17) 0.2764(11) 0.135(10) Uani 1 1 d . . . . .
F13 F 0.172(3) 0.288(2) 0.3862(17) 0.151(11) Uani 1 1 d . . . . .
F14 F 0.485(2) 0.4255(17) 0.3510(15) 0.134(10) Uani 1 1 d . . . . .
F15 F 0.4773(16) 0.3779(16) 0.5300(14) 0.099(6) Uani 1 1 d . . . . .
C38 C 0.3310(15) 0.1295(15) 1.2133(9) 0.068(7) Uani 1 1 d G U . . .
C39 C 0.4188(12) 0.1000(15) 1.2619(12) 0.062(7) Uani 1 1 d G U . . .
C40 C 0.4172(13) 0.0745(16) 1.3570(12) 0.071(8) Uani 1 1 d G U . . .
C41 C 0.3278(17) 0.0784(17) 1.4035(9) 0.083(9) Uani 1 1 d G U . . .
C42 C 0.2400(13) 0.1079(18) 1.3549(13) 0.084(9) Uani 1 1 d G U . . .
C43 C 0.2416(12) 0.1334(17) 1.2598(13) 0.075(8) Uani 1 1 d G U . . .
F16 F 0.1516(15) 0.5527(13) 0.7775(11) 0.079(5) Uani 1 1 d . . . . .
F17 F 0.1385(17) 0.7353(12) 0.7228(13) 0.091(6) Uani 1 1 d . . . . .
F18 F 0.4983(14) 0.0889(12) 1.2208(9) 0.072(5) Uani 1 1 d . . . . .
F19 F 0.4979(19) 0.0469(17) 1.4004(13) 0.111(7) Uani 1 1 d . . . . .
F20 F 0.1591(16) 0.1586(16) 1.2190(12) 0.094(6) Uani 1 1 d . . . . .
N5 N 0.0315(15) -0.0656(13) 1.2794(11) 0.057(5) Uani 1 1 d G U . . .
C44 C -0.0096(19) 0.0240(13) 1.2392(11) 0.102(12) Uani 1 1 d G U . . .
H44 H 0.001290 0.063137 1.174401 0.122 Uiso 1 1 calc R U . . .
C45 C -0.067(2) 0.0564(14) 1.2940(17) 0.101(11) Uani 1 1 d G U . . .
H45 H -0.094595 0.117688 1.266583 0.121 Uiso 1 1 calc R U . . .
C46 C -0.082(2) -0.0008(19) 1.3889(16) 0.100(11) Uani 1 1 d G U . . .
H46 H -0.121305 0.021308 1.426313 0.120 Uiso 1 1 calc R U . . .
C47 C -0.041(2) -0.0905(18) 1.4290(11) 0.122(15) Uani 1 1 d G U . . .
H47 H -0.052130 -0.129624 1.493862 0.146 Uiso 1 1 calc R U . . .
C48 C 0.0157(19) -0.1229(12) 1.3743(12) 0.096(11) Uani 1 1 d G U . . .
H48 H 0.043756 -0.184176 1.401682 0.116 Uiso 1 1 calc R U . . .
Os1 Os 0.13833(10) -0.10453(8) 1.19654(7) 0.0613(5) Uani 1 1 d . . . . .
N6 N 0.0296(12) -0.1863(11) 1.1691(11) 0.052(5) Uani 1 1 d G U . . .
C49 C 0.0269(15) -0.2831(11) 1.2206(11) 0.091(10) Uani 1 1 d G U . . .
H49 H 0.066627 -0.313147 1.273721 0.109 Uiso 1 1 calc R U . . .
C50 C -0.0340(17) -0.3361(9) 1.1944(13) 0.083(9) Uani 1 1 d G U . . .
H50 H -0.035885 -0.402343 1.229563 0.100 Uiso 1 1 calc R U . . .
C51 C -0.0922(15) -0.2922(13) 1.1166(14) 0.071(8) Uani 1 1 d G U . . .
H51 H -0.133786 -0.328449 1.098694 0.085 Uiso 1 1 calc R U . . .
C52 C -0.0894(15) -0.1954(13) 1.0651(12) 0.076(8) Uani 1 1 d G U . . .
H52 H -0.129175 -0.165358 1.011981 0.091 Uiso 1 1 calc R U . . .
C53 C -0.0285(15) -0.1424(9) 1.0913(11) 0.077(8) Uani 1 1 d G U . . .
H53 H -0.026663 -0.076160 1.056137 0.092 Uiso 1 1 calc R U . . .
C55 C 0.894(4) 0.591(4) 0.838(3) 0.122(15) Uani 1 1 d . U . . .
H55A H 0.890328 0.647953 0.779361 0.147 Uiso 1 1 calc R U . . .
H55B H 0.929836 0.541960 0.827826 0.147 Uiso 1 1 calc R U . . .
H55C H 0.826016 0.569653 0.863743 0.147 Uiso 1 1 calc R U . . .
C56 C 0.945(3) 0.610(3) 0.902(3) 0.095(11) Uani 1 1 d . U . . .
H56A H 0.909126 0.661896 0.908969 0.114 Uiso 1 1 calc R U . . .
H56B H 1.012374 0.634356 0.873250 0.114 Uiso 1 1 calc R U . . .
C57 C 0.960(3) 0.535(3) 0.996(3) 0.108(12) Uani 1 1 d . U . . .
H57A H 0.895840 0.501381 1.020000 0.129 Uiso 1 1 calc R U . . .
H57B H 0.976273 0.564105 1.036852 0.129 Uiso 1 1 calc R U . . .
N1 N 0.3231(17) 0.0829(15) 1.0036(13) 0.055(5) Uani 1 1 d . U . . .
N2 N 0.3167(16) 0.1396(15) 0.8053(13) 0.055(5) Uani 1 1 d . U . . .
H2A H 0.316030 0.171223 0.838507 0.066 Uiso 1 1 calc R U . . .
N3 N 0.3239(18) 0.3317(16) 0.7720(15) 0.061(6) Uani 1 1 d . U . . .
N4 N 0.3264(17) 0.2848(16) 0.9641(14) 0.060(6) Uani 1 1 d . U . . .
H4 H 0.325139 0.253459 0.930746 0.072 Uiso 1 1 calc R U . . .
O3 O 0.2421(13) -0.0381(12) 1.2220(11) 0.053(4) Uani 1 1 d . U . . .
O4 O 0.2432(14) -0.1342(13) 1.1261(11) 0.056(4) Uani 1 1 d . U . . .
O5 O 0.0887(17) -0.0078(14) 1.1052(14) 0.076(6) Uani 1 1 d . U . . .
O6 O 0.1537(14) -0.2072(12) 1.3001(10) 0.057(4) Uani 1 1 d . U . . .
O1 O 0.317(2) 0.575(2) 0.629(2) 0.074(8) Uani 0.53(3) 1 d D U P A 1
C12 C 0.3190(13) 0.482(5) 0.671(5) 0.069(5) Uani 0.53(3) 1 d D U P A 1
O2 O 0.3216(18) 0.433(3) 0.619(3) 0.068(5) Uani 0.53(3) 1 d D U P A 1
O1B O 0.301(3) 0.488(3) 0.542(3) 0.076(8) Uani 0.47(3) 1 d D U P A 2
C12B C 0.3105(16) 0.439(5) 0.632(5) 0.068(5) Uani 0.47(3) 1 d D U P A 2
O2B O 0.308(2) 0.488(4) 0.684(4) 0.068(5) Uani 0.47(3) 1 d D U P A 2
C54 C 0.313(4) 0.658(3) 0.278(4) 0.082(6) Uani 0.53(3) 1 d D U P A 1
H54 H 0.276745 0.718263 0.260513 0.098 Uiso 0.53(3) 1 calc R U P A 1
Cl1 Cl 0.4362(18) 0.6811(19) 0.2377(16) 0.080(5) Uani 0.53(3) 1 d D U P A 1
Cl2 Cl 0.312(2) 0.595(2) 0.3974(17) 0.091(5) Uani 0.53(3) 1 d D U P A 1
Cl3 Cl 0.2529(18) 0.5944(17) 0.2347(17) 0.089(5) Uani 0.53(3) 1 d D U P A 1
C54B C 0.313(4) 0.655(4) 0.242(4) 0.082(6) Uani 0.47(3) 1 d D U P A 2
H54B H 0.276452 0.715793 0.220321 0.098 Uiso 0.47(3) 1 calc R U P A 2
Cl1B Cl 0.437(2) 0.677(2) 0.2043(19) 0.079(6) Uani 0.47(3) 1 d D U P A 2
Cl2B Cl 0.307(3) 0.600(3) 0.3624(19) 0.091(6) Uani 0.47(3) 1 d D U P A 2
Cl3B Cl 0.259(2) 0.588(2) 0.2000(18) 0.086(6) Uani 0.47(3) 1 d D U P A 2

loop_
_atom_site_aniso_label
_atom_site_aniso_U_11
_atom_site_aniso_U_22
_atom_site_aniso_U_33
_atom_site_aniso_U_23
_atom_site_aniso_U_13
_atom_site_aniso_U_12
C1 0.053(10) 0.050(9) 0.046(8) -0.023(7) -0.002(7) -0.001(8)
C2 0.043(9) 0.045(9) 0.047(8) -0.016(7) 0.012(7) -0.004(7)
C3 0.055(10) 0.055(10) 0.047(8) -0.026(7) 0.004(7) -0.009(8)
C4 0.046(9) 0.045(9) 0.046(8) -0.015(7) -0.004(7) -0.002(8)
C5 0.058(10) 0.055(10) 0.051(9) -0.026(7) -0.001(7) -0.002(8)
C6 0.064(10) 0.054(10) 0.052(9) -0.029(7) 0.000(7) -0.008(8)
C7 0.078(12) 0.068(11) 0.071(10) -0.035(8) 0.000(8) -0.002(9)
C8 0.066(11) 0.069(11) 0.060(10) -0.029(8) 0.006(8) -0.008(8)
C9 0.055(10) 0.054(10) 0.041(8) -0.019(7) -0.006(7) -0.010(8)
C10 0.063(11) 0.058(10) 0.056(9) -0.024(8) 0.000(8) 0.003(8)
C11 0.070(7) 0.064(7) 0.062(7) -0.032(5) -0.002(6) -0.002(6)
C13 0.069(7) 0.064(7) 0.069(7) -0.026(6) 0.003(6) 0.001(6)
C14 0.050(10) 0.039(9) 0.057(9) -0.026(7) -0.004(7) -0.003(7)
C15 0.057(10) 0.057(10) 0.061(9) -0.035(8) -0.003(8) -0.003(8)
C16 0.063(11) 0.065(11) 0.065(10) -0.029(8) 0.008(8) 0.001(8)
C17 0.070(11) 0.054(10) 0.068(10) -0.033(8) 0.003(8) -0.006(8)
C18 0.075(12) 0.069(11) 0.066(10) -0.034(8) -0.001(8) -0.001(9)
C19 0.067(11) 0.060(10) 0.060(9) -0.032(8) 0.002(8) 0.004(8)
C20 0.055(10) 0.057(10) 0.052(9) -0.031(7) 0.006(7) 0.004(8)
C21 0.052(10) 0.052(9) 0.050(9) -0.020(7) -0.008(7) 0.007(8)
C22 0.069(11) 0.069(11) 0.060(10) -0.029(8) -0.001(8) 0.000(9)
C23 0.083(13) 0.079(12) 0.077(11) -0.038(9) 0.010(9) -0.006(9)
C24 0.073(11) 0.061(11) 0.071(10) -0.033(8) 0.004(8) 0.006(9)
C25 0.066(11) 0.067(11) 0.057(9) -0.034(8) 0.004(8) -0.003(8)
F1 0.114(17) 0.056(11) 0.127(16) -0.033(11) 0.039(12) 0.005(11)
F2 0.070(11) 0.056(9) 0.083(10) -0.032(8) -0.003(8) 0.002(8)
F3 0.074(11) 0.116(14) 0.111(12) -0.058(11) -0.019(9) 0.004(10)
F4 0.090(12) 0.089(12) 0.134(13) -0.070(10) -0.001(10) -0.031(9)
F5 0.127(14) 0.060(9) 0.120(12) -0.056(9) 0.030(10) -0.027(9)
C26 0.072(11) 0.074(11) 0.055(9) -0.029(8) -0.007(8) -0.005(9)
C27 0.090(13) 0.085(13) 0.081(12) -0.039(9) -0.005(9) -0.002(9)
C28 0.090(13) 0.082(12) 0.068(11) -0.038(9) -0.008(9) -0.001(9)
C29 0.082(12) 0.072(12) 0.071(11) -0.031(9) -0.006(9) -0.007(9)
C30 0.096(13) 0.087(13) 0.082(12) -0.043(9) 0.001(9) 0.002(9)
C31 0.092(14) 0.093(13) 0.086(13) -0.039(9) -0.004(9) 0.004(9)
F6 0.081(12) 0.047(9) 0.085(11) -0.021(8) -0.013(9) -0.003(8)
F7 0.087(13) 0.057(10) 0.088(11) -0.022(9) -0.002(9) -0.019(9)
F8 0.132(14) 0.048(9) 0.099(11) -0.026(8) 0.012(10) -0.015(9)
F9 0.24(3) 0.16(2) 0.049(10) -0.047(13) 0.019(14) -0.07(2)
F10 0.13(2) 0.120(18) 0.119(17) -0.069(15) 0.050(14) -0.010(15)
C32 0.051(10) 0.051(9) 0.046(8) -0.019(7) 0.004(7) -0.005(8)
C33 0.068(11) 0.057(10) 0.048(9) -0.022(8) -0.002(8) -0.012(8)
C34 0.071(12) 0.071(11) 0.071(11) -0.027(8) -0.002(8) 0.004(9)
C35 0.080(12) 0.067(11) 0.071(10) -0.037(8) 0.002(8) -0.002(9)
C36 0.076(12) 0.078(12) 0.073(11) -0.035(9) -0.004(8) -0.001(9)
C37 0.065(11) 0.065(11) 0.062(10) -0.025(8) -0.002(8) 0.000(9)
F11 0.109(18) 0.19(3) 0.072(12) -0.052(14) -0.026(11) -0.052(17)
F12 0.26(3) 0.103(16) 0.038(9) -0.031(10) 0.009(12) 0.004(18)
F13 0.19(3) 0.18(3) 0.087(15) -0.064(18) -0.030(16) -0.02(2)
F14 0.21(3) 0.102(17) 0.078(13) -0.036(12) 0.059(15) -0.017(18)
F15 0.096(15) 0.095(15) 0.088(13) -0.023(11) 0.003(10) -0.023(12)
C38 0.079(12) 0.064(11) 0.065(10) -0.031(8) -0.009(8) -0.007(9)
C39 0.066(11) 0.057(10) 0.062(10) -0.025(8) -0.004(8) -0.004(8)
C40 0.071(12) 0.070(11) 0.069(11) -0.027(8) -0.008(9) -0.004(9)
C41 0.094(13) 0.085(12) 0.076(11) -0.039(9) -0.007(9) -0.005(9)
C42 0.089(13) 0.087(13) 0.076(12) -0.038(9) 0.007(9) -0.002(9)
C43 0.084(12) 0.074(12) 0.073(11) -0.038(9) 0.002(9) 0.002(9)
F16 0.098(14) 0.070(11) 0.072(10) -0.035(9) -0.013(9) 0.014(10)
F17 0.127(17) 0.053(10) 0.089(12) -0.029(9) -0.004(11) 0.014(11)
F18 0.095(13) 0.072(10) 0.038(7) -0.015(7) -0.007(7) -0.005(9)
F19 0.14(2) 0.108(17) 0.071(12) -0.026(11) -0.036(12) 0.004(15)
F20 0.098(15) 0.111(16) 0.074(11) -0.045(11) 0.018(10) 0.005(12)
N5 0.070(10) 0.062(9) 0.047(8) -0.032(7) 0.007(7) -0.006(8)
C44 0.100(15) 0.099(14) 0.107(14) -0.048(10) 0.000(9) 0.004(9)
C45 0.104(15) 0.102(14) 0.102(14) -0.050(10) -0.003(9) 0.006(9)
C46 0.098(15) 0.100(14) 0.104(14) -0.047(10) 0.001(9) 0.001(9)
C47 0.123(17) 0.119(17) 0.123(17) -0.056(11) 0.008(10) 0.003(10)
C48 0.097(14) 0.091(14) 0.102(13) -0.046(10) 0.009(9) 0.005(9)
Os1 0.0795(9) 0.0493(6) 0.0539(6) -0.0223(4) 0.0047(5) -0.0063(5)
N6 0.047(9) 0.049(8) 0.054(8) -0.017(7) 0.007(7) -0.013(7)
C49 0.100(14) 0.089(13) 0.092(13) -0.046(9) -0.008(9) -0.005(9)
C50 0.086(13) 0.081(12) 0.079(12) -0.033(9) -0.002(9) 0.001(9)
C51 0.077(12) 0.072(11) 0.067(10) -0.033(8) -0.015(8) -0.011(9)
C52 0.071(12) 0.075(12) 0.079(11) -0.031(9) -0.009(9) -0.006(9)
C53 0.076(12) 0.076(12) 0.077(11) -0.032(9) -0.010(9) 0.007(9)
C55 0.12(2) 0.13(2) 0.12(2) -0.059(17) -0.013(16) -0.012(17)
C56 0.102(14) 0.092(14) 0.093(13) -0.041(10) -0.005(9) -0.002(9)
C57 0.112(15) 0.106(15) 0.104(15) -0.045(10) -0.001(9) -0.002(9)
N1 0.061(9) 0.053(9) 0.053(8) -0.027(7) 0.007(7) 0.006(7)
N2 0.060(9) 0.053(9) 0.050(8) -0.023(7) 0.005(7) -0.003(7)
N3 0.068(10) 0.061(9) 0.059(8) -0.031(7) 0.000(7) 0.000(8)
N4 0.064(10) 0.062(9) 0.053(8) -0.025(7) -0.001(7) -0.004(8)
O3 0.055(8) 0.047(7) 0.053(7) -0.019(6) 0.014(6) -0.013(6)
O4 0.063(8) 0.059(8) 0.051(7) -0.028(6) 0.002(6) -0.008(7)
O5 0.084(12) 0.054(10) 0.074(11) -0.013(8) -0.006(9) -0.011(10)
O6 0.071(11) 0.050(9) 0.041(8) -0.013(7) 0.002(7) -0.010(8)
O1 0.076(12) 0.071(12) 0.066(11) -0.024(9) 0.000(10) 0.003(11)
C12 0.073(7) 0.065(6) 0.068(6) -0.029(5) -0.001(5) -0.001(5)
O2 0.074(6) 0.064(6) 0.067(6) -0.030(5) -0.001(5) -0.001(5)
O1B 0.084(13) 0.068(12) 0.073(12) -0.029(10) -0.003(11) 0.005(11)
C12B 0.073(7) 0.065(6) 0.067(6) -0.030(5) -0.002(5) -0.001(5)
O2B 0.073(6) 0.065(6) 0.068(6) -0.031(5) -0.002(5) -0.001(5)
C54 0.086(7) 0.083(7) 0.076(8) -0.036(6) -0.002(7) 0.002(6)
Cl1 0.077(8) 0.084(8) 0.074(10) -0.031(9) -0.004(9) 0.003(7)
Cl2 0.114(11) 0.085(9) 0.075(11) -0.036(11) -0.004(11) -0.001(8)
Cl3 0.101(9) 0.092(9) 0.080(11) -0.043(9) 0.006(9) -0.001(8)
C54B 0.085(7) 0.082(7) 0.078(8) -0.036(6) -0.002(7) 0.003(6)
Cl1B 0.076(9) 0.080(8) 0.076(11) -0.031(9) 0.007(10) 0.008(7)
Cl2B 0.103(10) 0.087(9) 0.079(12) -0.033(11) -0.004(11) 0.002(8)
Cl3B 0.103(11) 0.091(10) 0.071(11) -0.042(9) 0.003(10) -0.002(9)

loop_
_atom_type_symbol
_atom_type_description
_atom_type_scat_dispersion_real
_atom_type_scat_dispersion_imag
_atom_type_scat_source
C C 0.0033 0.0016 'International Tables Vol C Tables 4.2.6.8 and 6.1.1.4'
H H 0.0000 0.0000 'International Tables Vol C Tables 4.2.6.8 and 6.1.1.4'
N N 0.0061 0.0033 'International Tables Vol C Tables 4.2.6.8 and 6.1.1.4'
O O 0.0106 0.0060 'International Tables Vol C Tables 4.2.6.8 and 6.1.1.4'
F F 0.0171 0.0103 'International Tables Vol C Tables 4.2.6.8 and 6.1.1.4'
Os Os -1.2165 7.6030 'International Tables Vol C Tables 4.2.6.8 and 6.1.1.4'
Cl Cl 0.1484 0.1585 'International Tables Vol C Tables 4.2.6.8 and 6.1.1.4'

loop_
_geom_angle_atom_site_label_1
_geom_angle_atom_site_label_2
_geom_angle_atom_site_label_3
_geom_angle
_geom_angle_site_symmetry_1
_geom_angle_site_symmetry_3
N1 C1 C19 126(2) . .
N1 C1 C2 112(2) . .
C19 C1 C2 122(2) . .
O3 C2 C1 110.0(19) . .
O3 C2 C3 113(2) . .
C1 C2 C3 102.8(19) . .
O3 C2 H2 110.3 . .
C1 C2 H2 110.3 . .
C3 C2 H2 110.3 . .
O4 C3 C4 113(2) . .
O4 C3 C2 111.9(19) . .
C4 C3 C2 100(2) . .
O4 C3 H3 110.4 . .
C4 C3 H3 110.4 . .
C2 C3 H3 110.4 . .
N1 C4 C3 117(2) . .
N1 C4 C5 125(2) . .
C3 C4 C5 118(2) . .
C6 C5 C4 124(2) . .
C6 C5 C20 119(2) . .
C4 C5 C20 117(2) . .
C5 C6 N2 131(2) . .
C5 C6 C7 125(3) . .
N2 C6 C7 104(2) . .
C8 C7 C6 108(3) . .
C8 C7 H7 126.0 . .
C6 C7 H7 126.0 . .
C7 C8 C9 110(2) . .
C7 C8 H8 125.0 . .
C9 C8 H8 125.0 . .
C10 C9 N2 123(2) . .
C10 C9 C8 133(2) . .
N2 C9 C8 104(2) . .
C9 C10 C11 126(2) . .
C9 C10 C26 115(2) . .
C11 C10 C26 119(2) . .
N3 C11 C10 129(3) . .
N3 C11 O2 115(3) . .
C10 C11 O2 115(3) . .
N3 C11 C12B 105(3) . .
C10 C11 C12B 126(4) . .
O2B C13 N3 117(3) . .
O2B C13 C14 115(3) . .
N3 C13 C14 128(2) . .
N3 C13 C12 107(3) . .
C14 C13 C12 125(4) . .
O2B C13 C12B 42(2) . .
N3 C13 C12B 75(2) . .
C14 C13 C12B 157(3) . .
C15 C14 C13 124(2) . .
C15 C14 C32 119(2) . .
C13 C14 C32 117(2) . .
C14 C15 N4 127(2) . .
C14 C15 C16 124(3) . .
N4 C15 C16 109(2) . .
C17 C16 C15 106(3) . .
C17 C16 H16 127.1 . .
C15 C16 H16 127.1 . .
C16 C17 C18 108(2) . .
C16 C17 H17 125.8 . .
C18 C17 H17 125.8 . .
N4 C18 C19 125(3) . .
N4 C18 C17 107(3) . .
C19 C18 C17 128(3) . .
C18 C19 C1 129(2) . .
C18 C19 C38 113(2) . .
C1 C19 C38 118(2) . .
C21 C20 C25 120.0 . .
C21 C20 C5 119.1(15) . .
C25 C20 C5 120.7(15) . .
F3 C21 C22 120.9(16) . .
F3 C21 C20 119.1(16) . .
C22 C21 C20 120.0 . .
F4 C22 C21 117.4(16) . .
F4 C22 C23 122.5(16) . .
C21 C22 C23 120.0 . .
F5 C23 C24 122.1(17) . .
F5 C23 C22 117.8(17) . .
C24 C23 C22 120.0 . .
F1 C24 C25 125.1(17) . .
F1 C24 C23 114.9(17) . .
C25 C24 C23 120.0 . .
F2 C25 C24 116.6(14) . .
F2 C25 C20 123.4(14) . .
C24 C25 C20 120.0 . .
C27 C26 C31 120.0 . .
C27 C26 C10 119.4(19) . .
C31 C26 C10 120.6(18) . .
F11 C27 C26 123.4(17) . .
F11 C27 C28 116.5(17) . .
C26 C27 C28 120.0 . .
F13 C28 C29 121(2) . .
F13 C28 C27 119(2) . .
C29 C28 C27 120.0 . .
F12 C29 C30 119(2) . .
F12 C29 C28 121(2) . .
C30 C29 C28 120.0 . .
F14 C30 C29 121(2) . .
F14 C30 C31 119(2) . .
C29 C30 C31 120.0 . .
F15 C31 C30 119.2(18) . .
F15 C31 C26 120.3(18) . .
C30 C31 C26 120.0 . .
C33 C32 C37 120.0 . .
C33 C32 C14 119.5(15) . .
C37 C32 C14 120.4(15) . .
F16 C33 C32 120.6(15) . .
F16 C33 C34 119.4(15) . .
C32 C33 C34 120.0 . .
F17 C34 C35 122.1(16) . .
F17 C34 C33 117.9(16) . .
C35 C34 C33 120.0 . .
F8 C35 C34 119.1(18) . .
F8 C35 C36 120.9(18) . .
C34 C35 C36 120.0 . .
F7 C36 C37 119.0(16) . .
F7 C36 C35 121.0(16) . .
C37 C36 C35 120.0 . .
F6 C37 C36 119.0(16) . .
F6 C37 C32 121.0(16) . .
C36 C37 C32 120.0 . .
C39 C38 C43 120.0 . .
C39 C38 C19 121.1(17) . .
C43 C38 C19 118.9(17) . .
F18 C39 C38 119.6(14) . .
F18 C39 C40 120.1(14) . .
C38 C39 C40 120.0 . .
F19 C40 C39 119.1(17) . .
F19 C40 C41 120.9(17) . .
C39 C40 C41 120.0 . .
F9 C41 C42 119(2) . .
F9 C41 C40 121(2) . .
C42 C41 C40 120.0 . .
F10 C42 C43 122.0(19) . .
F10 C42 C41 117.9(19) . .
C43 C42 C41 120.0 . .
F20 C43 C42 117.4(16) . .
F20 C43 C38 122.6(16) . .
C42 C43 C38 120.0 . .
C44 N5 C48 120.0 . .
C44 N5 Os1 118.4(10) . .
C48 N5 Os1 120.9(10) . .
C45 C44 N5 120.0 . .
C45 C44 H44 120.0 . .
N5 C44 H44 120.0 . .
C46 C45 C44 120.0 . .
C46 C45 H45 120.0 . .
C44 C45 H45 120.0 . .
C47 C46 C45 120.0 . .
C47 C46 H46 120.0 . .
C45 C46 H46 120.0 . .
C46 C47 C48 120.0 . .
C46 C47 H47 120.0 . .
C48 C47 H47 120.0 . .
C47 C48 N5 120.0 . .
C47 C48 H48 120.0 . .
N5 C48 H48 120.0 . .
O5 Os1 O6 164.1(9) . .
O5 Os1 O3 96.3(9) . .
O6 Os1 O3 93.8(8) . .
O5 Os1 O4 98.1(9) . .
O6 Os1 O4 95.0(8) . .
O3 Os1 O4 84.9(7) . .
O5 Os1 N6 86.6(9) . .
O6 Os1 N6 84.0(8) . .
O3 Os1 N6 176.1(7) . .
O4 Os1 N6 92.0(7) . .
O5 Os1 N5 83.0(9) . .
O6 Os1 N5 84.7(8) . .
O3 Os1 N5 89.9(7) . .
O4 Os1 N5 174.8(8) . .
N6 Os1 N5 93.1(7) . .
C49 N6 C53 120.0 . .
C49 N6 Os1 120.6(9) . .
C53 N6 Os1 118.9(9) . .
N6 C49 C50 120.0 . .
N6 C49 H49 120.0 . .
C50 C49 H49 120.0 . .
C51 C50 C49 120.0 . .
C51 C50 H50 120.0 . .
C49 C50 H50 120.0 . .
C50 C51 C52 120.0 . .
C50 C51 H51 120.0 . .
C52 C51 H51 120.0 . .
C53 C52 C51 120.0 . .
C53 C52 H52 120.0 . .
C51 C52 H52 120.0 . .
C52 C53 N6 120.0 . .
C52 C53 H53 120.0 . .
N6 C53 H53 120.0 . .
C56 C55 H55A 109.5 . .
C56 C55 H55B 109.5 . .
H55A C55 H55B 109.5 . .
C56 C55 H55C 109.5 . .
H55A C55 H55C 109.5 . .
H55B C55 H55C 109.5 . .
C55 C56 C57 119(4) . .
C55 C56 H56A 107.5 . .
C57 C56 H56A 107.5 . .
C55 C56 H56B 107.5 . .
C57 C56 H56B 107.5 . .
H56A C56 H56B 107.0 . .
C56 C57 C57 116(5) . 2_767
C56 C57 H57A 108.2 . .
C57 C57 H57A 108.2 2_767 .
C56 C57 H57B 108.2 . .
C57 C57 H57B 108.2 2_767 .
H57A C57 H57B 107.3 . .
C4 N1 C1 109(2) . .
C6 N2 C9 113(2) . .
C6 N2 H2A 123.4 . .
C9 N2 H2A 123.4 . .
C11 N3 C13 106(2) . .
C18 N4 C15 109(2) . .
C18 N4 H4 125.3 . .
C15 N4 H4 125.3 . .
C2 O3 Os1 113.0(15) . .
C3 O4 Os1 113.1(14) . .
O1 C12 O2 120(7) . .
O1 C12 C13 131(5) . .
O2 C12 C13 109(6) . .
C11 O2 C12 102(5) . .
O1B C12B O2B 116(7) . .
O1B C12B C11 131(5) . .
O2B C12B C11 113(6) . .
O1B C12B C13 156(5) . .
O2B C12B C13 40(4) . .
C11 C12B C13 73(3) . .
C13 O2B C12B 99(6) . .
Cl3 C54 Cl1 114(3) . .
Cl3 C54 Cl2 108(3) . .
Cl1 C54 Cl2 108(3) . .
Cl3 C54 H54 108.9 . .
Cl1 C54 H54 108.9 . .
Cl2 C54 H54 108.9 . .
Cl3B C54B Cl1B 111(3) . .
Cl3B C54B Cl2B 111(3) . .
Cl1B C54B Cl2B 109(3) . .
Cl3B C54B H54B 108.7 . .
Cl1B C54B H54B 108.7 . .
Cl2B C54B H54B 108.7 . .

loop_
_geom_bond_atom_site_label_1
_geom_bond_atom_site_label_2
_geom_bond_distance
_geom_bond_site_symmetry_2
C1 N1 1.36(3) .
C1 C19 1.42(4) .
C1 C2 1.44(3) .
C2 O3 1.41(3) .
C2 C3 1.53(3) .
C2 H2 1.0000 .
C3 O4 1.41(3) .
C3 C4 1.46(3) .
C3 H3 1.0000 .
C4 N1 1.22(3) .
C4 C5 1.46(3) .
C5 C6 1.30(3) .
C5 C20 1.47(3) .
C6 N2 1.36(3) .
C6 C7 1.44(4) .
C7 C8 1.36(4) .
C7 H7 0.9500 .
C8 C9 1.42(4) .
C8 H8 0.9500 .
C9 C10 1.34(4) .
C9 N2 1.40(3) .
C10 C11 1.37(4) .
C10 C26 1.47(3) .
C11 N3 1.30(3) .
C11 O2 1.38(6) .
C11 C12B 1.40(7) .
C13 O2B 1.31(6) .
C13 N3 1.34(4) .
C13 C14 1.37(4) .
C13 C12 1.41(7) .
C13 C12B 2.04(7) .
C14 C15 1.35(3) .
C14 C32 1.49(3) .
C15 N4 1.37(3) .
C15 C16 1.43(4) .
C16 C17 1.37(4) .
C16 H16 0.9500 .
C17 C18 1.44(4) .
C17 H17 0.9500 .
C18 N4 1.34(3) .
C18 C19 1.37(4) .
C19 C38 1.45(3) .
C20 C21 1.3900 .
C20 C25 1.3900 .
C21 F3 1.33(2) .
C21 C22 1.3900 .
C22 F4 1.32(2) .
C22 C23 1.3900 .
C23 F5 1.30(2) .
C23 C24 1.3900 .
C24 F1 1.30(2) .
C24 C25 1.3900 .
C25 F2 1.26(2) .
C26 C27 1.3900 .
C26 C31 1.3900 .
C27 F11 1.27(3) .
C27 C28 1.3900 .
C28 F13 1.28(3) .
C28 C29 1.3900 .
C29 F12 1.30(2) .
C29 C30 1.3900 .
C30 F14 1.29(3) .
C30 C31 1.3900 .
C31 F15 1.24(3) .
F6 C37 1.28(2) .
F7 C36 1.29(2) .
F8 C35 1.29(2) .
F9 C41 1.30(2) .
F10 C42 1.27(2) .
C32 C33 1.3900 .
C32 C37 1.3900 .
C33 F16 1.26(2) .
C33 C34 1.3900 .
C34 F17 1.34(2) .
C34 C35 1.3900 .
C35 C36 1.3900 .
C36 C37 1.3900 .
C38 C39 1.3900 .
C38 C43 1.3900 .
C39 F18 1.27(2) .
C39 C40 1.3900 .
C40 F19 1.27(3) .
C40 C41 1.3900 .
C41 C42 1.3900 .
C42 C43 1.3900 .
C43 F20 1.27(2) .
N5 C44 1.3900 .
N5 C48 1.3900 .
N5 Os1 2.163(14) .
C44 C45 1.3900 .
C44 H44 0.9500 .
C45 C46 1.3900 .
C45 H45 0.9500 .
C46 C47 1.3900 .
C46 H46 0.9500 .
C47 C48 1.3900 .
C47 H47 0.9500 .
C48 H48 0.9500 .
Os1 O5 1.729(19) .
Os1 O6 1.753(15) .
Os1 O3 1.928(19) .
Os1 O4 1.934(17) .
Os1 N6 2.158(14) .
N6 C49 1.3900 .
N6 C53 1.3900 .
C49 C50 1.3900 .
C49 H49 0.9500 .
C50 C51 1.3900 .
C50 H50 0.9500 .
C51 C52 1.3900 .
C51 H51 0.9500 .
C52 C53 1.3900 .
C52 H52 0.9500 .
C53 H53 0.9500 .
C55 C56 1.40(6) .
C55 H55A 0.9800 .
C55 H55B 0.9800 .
C55 H55C 0.9800 .
C56 C57 1.47(5) .
C56 H56A 0.9900 .
C56 H56B 0.9900 .
C57 C57 1.49(8) 2_767
C57 H57A 0.9900 .
C57 H57B 0.9900 .
N2 H2A 0.8800 .
N4 H4 0.8800 .
O1 C12 1.32(7) .
C12 O2 1.38(4) .
O1B C12B 1.32(7) .
C12B O2B 1.37(4) .
C54 Cl3 1.69(5) .
C54 Cl1 1.72(5) .
C54 Cl2 1.72(5) .
C54 H54 1.0000 .
C54B Cl3B 1.69(6) .
C54B Cl1B 1.72(5) .
C54B Cl2B 1.72(5) .
C54B H54B 1.0000 .

loop_
_geom_torsion_atom_site_label_1
_geom_torsion_atom_site_label_2
_geom_torsion_atom_site_label_3
_geom_torsion_atom_site_label_4
_geom_torsion
_geom_torsion_site_symmetry_4
N1 C1 C2 O3 -119(2) .
C19 C1 C2 O3 61(3) .
N1 C1 C2 C3 2(3) .
C19 C1 C2 C3 -179(3) .
O3 C2 C3 O4 -3(3) .
C1 C2 C3 O4 -122(2) .
O3 C2 C3 C4 117(2) .
C1 C2 C3 C4 -1(2) .
O4 C3 C4 N1 120(3) .
C2 C3 C4 N1 1(3) .
O4 C3 C4 C5 -57(3) .
C2 C3 C4 C5 -176(2) .
N1 C4 C5 C6 5(4) .
C3 C4 C5 C6 -179(3) .
N1 C4 C5 C20 -171(2) .
C3 C4 C5 C20 6(3) .
C4 C5 C6 N2 -1(5) .
C20 C5 C6 N2 174(3) .
C4 C5 C6 C7 175(3) .
C20 C5 C6 C7 -9(4) .
C5 C6 C7 C8 -171(3) .
N2 C6 C7 C8 6(3) .
C6 C7 C8 C9 -8(4) .
C7 C8 C9 C10 -177(3) .
C7 C8 C9 N2 7(3) .
N2 C9 C10 C11 -1(5) .
C8 C9 C10 C11 -177(3) .
N2 C9 C10 C26 -179(2) .
C8 C9 C10 C26 6(5) .
C9 C10 C11 N3 4(5) .
C26 C10 C11 N3 -178(2) .
C9 C10 C11 O2 -177(2) .
C26 C10 C11 O2 1(3) .
C9 C10 C11 C12B -169(2) .
C26 C10 C11 C12B 8(4) .
O2B C13 C14 C15 175(2) .
N3 C13 C14 C15 -4(4) .
C12 C13 C14 C15 -178(2) .
C12B C13 C14 C15 178(4) .
O2B C13 C14 C32 -2(3) .
N3 C13 C14 C32 179(2) .
C12 C13 C14 C32 5(3) .
C12B C13 C14 C32 1(6) .
C13 C14 C15 N4 0(4) .
C32 C14 C15 N4 177(2) .
C13 C14 C15 C16 -178(3) .
C32 C14 C15 C16 -1(4) .
C14 C15 C16 C17 177(3) .
N4 C15 C16 C17 -1(3) .
C15 C16 C17 C18 3(3) .
C16 C17 C18 N4 -4(4) .
C16 C17 C18 C19 179(3) .
N4 C18 C19 C1 -1(5) .
C17 C18 C19 C1 176(3) .
N4 C18 C19 C38 -179(3) .
C17 C18 C19 C38 -3(5) .
N1 C1 C19 C18 0(5) .
C2 C1 C19 C18 -179(3) .
N1 C1 C19 C38 178(2) .
C2 C1 C19 C38 -1(4) .
C6 C5 C20 C21 -72(3) .
C4 C5 C20 C21 104(2) .
C6 C5 C20 C25 104(2) .
C4 C5 C20 C25 -81(2) .
C25 C20 C21 F3 -179.2(18) .
C5 C20 C21 F3 -4(2) .
C25 C20 C21 C22 0.0 .
C5 C20 C21 C22 175.2(17) .
F3 C21 C22 F4 -5(2) .
C20 C21 C22 F4 175.8(19) .
F3 C21 C22 C23 179.2(19) .
C20 C21 C22 C23 0.0 .
F4 C22 C23 F5 1(2) .
C21 C22 C23 F5 177(2) .
F4 C22 C23 C24 -176(2) .
C21 C22 C23 C24 0.0 .
F5 C23 C24 F1 2(2) .
C22 C23 C24 F1 178.9(19) .
F5 C23 C24 C25 -177(2) .
C22 C23 C24 C25 0.0 .
F1 C24 C25 F2 0(2) .
C23 C24 C25 F2 178.5(17) .
F1 C24 C25 C20 -179(2) .
C23 C24 C25 C20 0.0 .
C21 C20 C25 F2 -178.3(18) .
C5 C20 C25 F2 7(2) .
C21 C20 C25 C24 0.0 .
C5 C20 C25 C24 -175.1(18) .
C9 C10 C26 C27 63(3) .
C11 C10 C26 C27 -115(3) .
C9 C10 C26 C31 -114(2) .
C11 C10 C26 C31 68(3) .
C31 C26 C27 F11 -176(3) .
C10 C26 C27 F11 7(3) .
C31 C26 C27 C28 0.0 .
C10 C26 C27 C28 -177(2) .
F11 C27 C28 F13 -6(3) .
C26 C27 C28 F13 178(3) .
F11 C27 C28 C29 176(3) .
C26 C27 C28 C29 0.0 .
F13 C28 C29 F12 0(3) .
C27 C28 C29 F12 178(2) .
F13 C28 C29 C30 -178(3) .
C27 C28 C29 C30 0.0 .
F12 C29 C30 F14 11(3) .
C28 C29 C30 F14 -171(3) .
F12 C29 C30 C31 -178(2) .
C28 C29 C30 C31 0.0 .
F14 C30 C31 F15 0(3) .
C29 C30 C31 F15 -172(2) .
F14 C30 C31 C26 172(3) .
C29 C30 C31 C26 0.0 .
C27 C26 C31 F15 172(2) .
C10 C26 C31 F15 -11(3) .
C27 C26 C31 C30 0.0 .
C10 C26 C31 C30 177(2) .
C15 C14 C32 C33 -109(2) .
C13 C14 C32 C33 68(3) .
C15 C14 C32 C37 74(3) .
C13 C14 C32 C37 -109(2) .
C37 C32 C33 F16 -178.8(18) .
C14 C32 C33 F16 4(2) .
C37 C32 C33 C34 0.0 .
C14 C32 C33 C34 -177.3(18) .
F16 C33 C34 F17 -2.1(19) .
C32 C33 C34 F17 179.1(19) .
F16 C33 C34 C35 178.8(18) .
C32 C33 C34 C35 0.0 .
F17 C34 C35 F8 1(2) .
C33 C34 C35 F8 -180(2) .
F17 C34 C35 C36 -179(2) .
C33 C34 C35 C36 0.0 .
F8 C35 C36 F7 -2(2) .
C34 C35 C36 F7 178(2) .
F8 C35 C36 C37 180(2) .
C34 C35 C36 C37 0.0 .
F7 C36 C37 F6 1(2) .
C35 C36 C37 F6 179.5(19) .
F7 C36 C37 C32 -178.5(19) .
C35 C36 C37 C32 0.0 .
C33 C32 C37 F6 -179.4(19) .
C14 C32 C37 F6 -2(2) .
C33 C32 C37 C36 0.0 .
C14 C32 C37 C36 177.2(18) .
C18 C19 C38 C39 -103(3) .
C1 C19 C38 C39 78(3) .
C18 C19 C38 C43 80(3) .
C1 C19 C38 C43 -99(3) .
C43 C38 C39 F18 174(2) .
C19 C38 C39 F18 -3(3) .
C43 C38 C39 C40 0.0 .
C19 C38 C39 C40 -177(2) .
F18 C39 C40 F19 5(3) .
C38 C39 C40 F19 179(2) .
F18 C39 C40 C41 -174(2) .
C38 C39 C40 C41 0.0 .
F19 C40 C41 F9 7(3) .
C39 C40 C41 F9 -174(3) .
F19 C40 C41 C42 -179(2) .
C39 C40 C41 C42 0.0 .
F9 C41 C42 F10 -3(3) .
C40 C41 C42 F10 -177(3) .
F9 C41 C42 C43 174(3) .
C40 C41 C42 C43 0.0 .
F10 C42 C43 F20 -4(3) .
C41 C42 C43 F20 179(2) .
F10 C42 C43 C38 177(3) .
C41 C42 C43 C38 0.0 .
C39 C38 C43 F20 -179(3) .
C19 C38 C43 F20 -2(3) .
C39 C38 C43 C42 0.0 .
C19 C38 C43 C42 177(2) .
C48 N5 C44 C45 0.0 .
Os1 N5 C44 C45 -170.4(14) .
N5 C44 C45 C46 0.0 .
C44 C45 C46 C47 0.0 .
C45 C46 C47 C48 0.0 .
C46 C47 C48 N5 0.0 .
C44 N5 C48 C47 0.0 .
Os1 N5 C48 C47 170.2(15) .
C53 N6 C49 C50 0.0 .
Os1 N6 C49 C50 -171.4(12) .
N6 C49 C50 C51 0.0 .
C49 C50 C51 C52 0.0 .
C50 C51 C52 C53 0.0 .
C51 C52 C53 N6 0.0 .
C49 N6 C53 C52 0.0 .
Os1 N6 C53 C52 171.5(11) .
C55 C56 C57 C57 77(7) 2_767
C3 C4 N1 C1 1(3) .
C5 C4 N1 C1 177(2) .
C19 C1 N1 C4 179(3) .
C2 C1 N1 C4 -2(3) .
C5 C6 N2 C9 175(3) .
C7 C6 N2 C9 -2(3) .
C10 C9 N2 C6 180(3) .
C8 C9 N2 C6 -3(3) .
C10 C11 N3 C13 -178(3) .
O2 C11 N3 C13 2(3) .
C12B C11 N3 C13 -4(3) .
O2B C13 N3 C11 4(3) .
C14 C13 N3 C11 -177(2) .
C12 C13 N3 C11 -2(3) .
C12B C13 N3 C11 2.6(18) .
C19 C18 N4 C15 180(3) .
C17 C18 N4 C15 3(3) .
C14 C15 N4 C18 -179(3) .
C16 C15 N4 C18 -1(3) .
C1 C2 O3 Os1 103(2) .
C3 C2 O3 Os1 -12(2) .
C4 C3 O4 Os1 -95.5(19) .
C2 C3 O4 Os1 17(2) .
N3 C13 C12 O1 -178.6(17) .
C14 C13 C12 O1 -4(3) .
N3 C13 C12 O2 1.4(17) .
C14 C13 C12 O2 176(3) .
N3 C11 O2 C12 -1.5(18) .
C10 C11 O2 C12 179(2) .
O1 C12 O2 C11 180.00(14) .
C13 C12 O2 C11 0.00(19) .
N3 C11 C12B O1B -177.5(18) .
C10 C11 C12B O1B -3(3) .
N3 C11 C12B O2B 2.5(18) .
C10 C11 C12B O2B 177(3) .
N3 C11 C12B C13 2.5(18) .
C10 C11 C12B C13 177(3) .
N3 C13 O2B C12B -2.7(18) .
C14 C13 O2B C12B 178(2) .
O1B C12B O2B C13 180.00(14) .
C11 C12B O2B C13 0.0(2) .
